data_4305139
loop_
_publ_author_name
'Vadapalli Chandrasekhar'
'Loganathan Nagarajan'
'Rodolphe Cl\'erac'
'Surajit Ghosh'
'Tapas Senapati'
'Sandeep Verma'

_publ_contact_author_address
;
Department of Chemistry
Indian Institute of Technology Kanpur
Kanpur-208 016
India
;
_publ_contact_author_email vc@iitk.ac.in
_publ_contact_author_name 'Prof. V. Chandrasekhar'
_publ_section_title
;
Barrel- and Crown-Shaped Dodecanuclear Copper(II) Cages Built from
Phosphonate, Pyrazole, and Hydroxide Ligands
;
_journal_name_full 'Inorganic Chemistry'
_journal_page_first 5347
_journal_page_last 5354
_journal_paper_doi 10.1021/ic800509f
_journal_volume 47
_journal_year 2008
_chemical_formula_sum 'C80 H118 Cu12 F36 N14 O27 P6'
_chemical_formula_weight 3340.18
_chemical_name_common 'Cu12_metal phosphonate'
_chemical_name_systematic
; 
 ? 
;
_space_group_IT_number 2
_symmetry_cell_setting triclinic
_symmetry_space_group_name_Hall '-P 1'
_symmetry_space_group_name_H-M 'P -1'
_atom_sites_solution_hydrogens geom
_atom_sites_solution_primary direct
_atom_sites_solution_secondary difmap
_audit_creation_method SHELXL-97
_cell_angle_alpha 63.4210(10)
_cell_angle_beta 78.5820(10)
_cell_angle_gamma 87.2410(10)
_cell_formula_units_Z 2
_cell_length_a 15.4107(9)
_cell_length_b 20.9924(13)
_cell_length_c 22.0690(13)
_cell_measurement_reflns_used 7827
_cell_measurement_temperature 153(2)
_cell_measurement_theta_max 28.28
_cell_measurement_theta_min 2.30
_cell_volume 6251.9(7)
_computing_cell_refinement 'BRUKER SMART'
_computing_data_collection 'BRUKER SMART'
_computing_data_reduction 'BRUKER SAINT '
_computing_molecular_graphics 'BRUKER SHELXTL'
_computing_publication_material 'BRUKER SHELXTL'
_computing_structure_refinement 'BRUKER SHELXTL'
_computing_structure_solution 'BRUKER SHELXTL'
_diffrn_ambient_temperature 153(2)
_diffrn_measured_fraction_theta_full 0.977
_diffrn_measured_fraction_theta_max 0.977
_diffrn_measurement_device_type 'CCD area detector'
_diffrn_measurement_method 'phi and omega scans'
_diffrn_radiation_monochromator graphite
_diffrn_radiation_source 'sealed tube'
_diffrn_radiation_type MoK\a
_diffrn_radiation_wavelength 0.71073
_diffrn_reflns_av_R_equivalents 0.0218
_diffrn_reflns_av_sigmaI/netI 0.0455
_diffrn_reflns_limit_h_max 19
_diffrn_reflns_limit_h_min -18
_diffrn_reflns_limit_k_max 25
_diffrn_reflns_limit_k_min -25
_diffrn_reflns_limit_l_max 16
_diffrn_reflns_limit_l_min -27
_diffrn_reflns_number 35284
_diffrn_reflns_theta_full 26.00
_diffrn_reflns_theta_max 26.00
_diffrn_reflns_theta_min 1.89
_exptl_absorpt_coefficient_mu 2.195
_exptl_absorpt_correction_T_max 0.8104
_exptl_absorpt_correction_T_min 0.6679
_exptl_absorpt_correction_type empirical
_exptl_absorpt_process_details SADABS
_exptl_crystal_colour dark-blue
_exptl_crystal_density_diffrn 1.774
_exptl_crystal_density_method 'not measured'
_exptl_crystal_description block
_exptl_crystal_F_000 3348
_exptl_crystal_size_max 0.20
_exptl_crystal_size_mid 0.10
_exptl_crystal_size_min 0.10
_refine_diff_density_max 0.819
_refine_diff_density_min -0.562
_refine_diff_density_rms 0.118
_refine_ls_extinction_method none
_refine_ls_goodness_of_fit_ref 1.046
_refine_ls_hydrogen_treatment mixed
_refine_ls_matrix_type fullcycle
_refine_ls_number_parameters 1689
_refine_ls_number_reflns 23981
_refine_ls_number_restraints 0
_refine_ls_restrained_S_all 1.046
_refine_ls_R_factor_all 0.0476
_refine_ls_R_factor_gt 0.0385
_refine_ls_shift/su_max 0.004
_refine_ls_shift/su_mean 0.001
_refine_ls_structure_factor_coef Fsqd
_refine_ls_weighting_details 'calc w=1/[\s^2^(Fo^2^)+(0.0726P)^2^+1.3489P] where P=(Fo^2^+2Fc^2^)/3'
_refine_ls_weighting_scheme calc
_refine_ls_wR_factor_gt 0.1081
_refine_ls_wR_factor_ref 0.1174
_reflns_number_gt 19965
_reflns_number_total 23981
_reflns_threshold_expression >2sigma(I)
_cod_data_source_file ic800509f-file002.cif
_cod_data_source_block Cu12CF3_phos
_cod_depositor_comments
;
The following automatic conversions were performed:
'_symmetry_cell_setting' value 'Triclinic' changed to 'triclinic'
according to '/home/saulius/struct/CIF-dictionaries/cif_core.dic'
dictionary named 'cif_core.dic' version 2.4.1 from 2010-06-29.

Automatic conversion script
Id: cif_fix_enum 1527 2010-12-29 10:47:43Z saulius 
;
_cod_original_cell_volume 6251.9(6)
_cod_database_code 4305139

loop_
_symmetry_equiv_pos_as_xyz
'x, y, z'
'-x, -y, -z'

loop_
_atom_site_label
_atom_site_type_symbol
_atom_site_fract_x
_atom_site_fract_y
_atom_site_fract_z
_atom_site_U_iso_or_equiv
_atom_site_adp_type
_atom_site_occupancy
_atom_site_symmetry_multiplicity
_atom_site_calc_flag
_atom_site_refinement_flags
_atom_site_disorder_assembly
_atom_site_disorder_group
Cu1 Cu 0.66334(3) 0.78976(2) 0.62886(2) 0.01345(9) Uani 1 1 d . . .
Cu2 Cu 0.59142(3) 0.63262(2) 0.80597(2) 0.01352(9) Uani 1 1 d . . .
Cu3 Cu 0.46715(2) 0.80167(2) 0.75863(2) 0.01328(8) Uani 1 1 d . . .
Cu4 Cu 0.79417(2) 0.66246(2) 0.74314(2) 0.01299(8) Uani 1 1 d . . .
Cu5 Cu 0.63846(3) 0.93313(2) 0.63882(2) 0.01272(8) Uani 1 1 d . . .
Cu6 Cu 0.49607(2) 0.71840(2) 0.91046(2) 0.01309(8) Uani 1 1 d . . .
Cu7 Cu 0.91440(3) 0.71533(2) 0.79881(2) 0.01307(8) Uani 1 1 d . . .
Cu8 Cu 0.75710(3) 0.98461(2) 0.69507(2) 0.01290(8) Uani 1 1 d . . .
Cu9 Cu 0.61319(3) 0.77425(2) 0.96583(2) 0.01319(8) Uani 1 1 d . . .
Cu10 Cu 0.92280(3) 0.90341(2) 0.74723(2) 0.01346(9) Uani 1 1 d . . .
Cu11 Cu 0.84722(3) 0.75027(2) 0.92350(2) 0.01395(9) Uani 1 1 d . . .
Cu12 Cu 0.72606(3) 0.91544(2) 0.87904(2) 0.01378(9) Uani 1 1 d . . .
F1 F 0.29280(16) 0.71007(13) 1.05104(11) 0.0355(6) Uani 1 1 d . . .
F2 F 0.34035(14) 0.62041(12) 1.03401(11) 0.0306(5) Uani 1 1 d . . .
F3 F 0.20068(14) 0.63871(13) 1.04732(11) 0.0341(6) Uani 1 1 d . . .
F4 F 0.22768(16) 0.76990(14) 0.74189(13) 0.0395(6) Uani 1 1 d . . .
F5 F 0.15132(14) 0.83152(13) 0.78656(12) 0.0339(6) Uani 1 1 d . . .
F6 F 0.28276(15) 0.86913(13) 0.72548(12) 0.0394(6) Uani 1 1 d . . .
F7 F 0.69981(16) 0.78061(13) 0.48972(13) 0.0367(6) Uani 1 1 d . . .
F8 F 0.56887(15) 0.80177(12) 0.46838(12) 0.0329(5) Uani 1 1 d . . .
F9 F 0.68025(16) 0.85769(13) 0.38833(12) 0.0363(6) Uani 1 1 d . . .
F10 F 0.57703(14) 1.07667(11) 0.52099(11) 0.0272(5) Uani 1 1 d . . .
F11 F 0.70798(13) 1.09878(11) 0.45871(11) 0.0271(5) Uani 1 1 d . . .
F12 F 0.59563(16) 1.10565(11) 0.41230(12) 0.0340(6) Uani 1 1 d . . .
F13 F 0.75363(15) 1.15649(13) 0.63410(13) 0.0386(6) Uani 1 1 d . . .
F14 F 0.80714(15) 1.16438(12) 0.53359(12) 0.0330(5) Uani 1 1 d . . .
F15 F 0.86201(16) 1.23227(11) 0.56779(13) 0.0352(6) Uani 1 1 d . . .
F16 F 1.16177(14) 1.07212(14) 0.60810(12) 0.0385(6) Uani 1 1 d . . .
F17 F 1.12238(15) 1.04437(15) 0.71540(13) 0.0425(6) Uani 1 1 d . . .
F18 F 1.11332(14) 0.96565(12) 0.68008(14) 0.0394(6) Uani 1 1 d . . .
F19 F 0.69835(16) 1.04900(11) 0.89913(11) 0.0313(5) Uani 1 1 d . . .
F20 F 0.63737(15) 1.06193(12) 0.98909(13) 0.0332(5) Uani 1 1 d . . .
F21 F 0.76120(14) 1.01185(12) 0.98670(12) 0.0304(5) Uani 1 1 d . . .
F22 F 0.44483(17) 0.81480(13) 1.16399(12) 0.0403(6) Uani 1 1 d . . .
F23 F 0.50744(16) 0.73309(12) 1.13879(12) 0.0361(6) Uani 1 1 d . . .
F24 F 0.40593(14) 0.79288(12) 1.08667(12) 0.0306(5) Uani 1 1 d . . .
F25 F 1.02594(14) 0.71423(12) 1.03649(11) 0.0280(5) Uani 1 1 d . . .
F26 F 1.00315(16) 0.60153(12) 1.09694(11) 0.0337(6) Uani 1 1 d . . .
F27 F 0.89373(14) 0.66882(14) 1.06494(12) 0.0344(6) Uani 1 1 d . . .
F28 F 1.16417(17) 0.56332(16) 0.86755(15) 0.0505(8) Uani 1 1 d . . .
F29 F 1.04100(17) 0.53952(12) 0.84868(14) 0.0400(6) Uani 1 1 d . . .
F30 F 1.10781(15) 0.64124(13) 0.78359(12) 0.0340(5) Uani 1 1 d . . .
F31 F 0.91958(15) 0.48138(13) 0.78890(13) 0.0398(6) Uani 1 1 d . . .
F32 F 0.90948(14) 0.56167(12) 0.68789(11) 0.0296(5) Uani 1 1 d . . .
F33 F 0.88511(17) 0.45128(14) 0.71547(16) 0.0508(8) Uani 1 1 d . . .
F34 F 0.49429(14) 0.49370(12) 0.86476(12) 0.0290(5) Uani 1 1 d . . .
F35 F 0.49986(14) 0.46895(13) 0.78000(12) 0.0320(5) Uani 1 1 d . . .
F36 F 0.53569(15) 0.39112(11) 0.87259(13) 0.0377(6) Uani 1 1 d . . .
N1 N 0.36997(18) 0.73410(15) 0.90092(14) 0.0149(6) Uani 1 1 d . . .
N2 N 0.35774(17) 0.77088(15) 0.83474(14) 0.0142(6) Uani 1 1 d . . .
N3 N 0.64963(18) 0.87813(15) 0.54225(15) 0.0155(6) Uani 1 1 d . . .
N4 N 0.64300(18) 0.94056(14) 0.54585(14) 0.0144(6) Uani 1 1 d . . .
N5 N 0.87039(18) 1.04259(15) 0.65505(14) 0.0155(6) Uani 1 1 d . . .
N6 N 0.94282(18) 1.00712(15) 0.67697(14) 0.0163(6) Uani 1 1 d . . .
N7 N 0.65073(18) 0.90319(15) 0.96897(14) 0.0153(6) Uani 1 1 d . . .
N8 N 0.59636(18) 0.84383(15) 1.00701(14) 0.0163(6) Uani 1 1 d . . .
N9 N 0.94687(18) 0.68376(15) 0.93070(15) 0.0174(6) Uani 1 1 d . . .
N10 N 0.97695(18) 0.66667(15) 0.87812(15) 0.0156(6) Uani 1 1 d . . .
N11 N 0.74750(18) 0.56405(15) 0.76976(14) 0.0153(6) Uani 1 1 d . . .
N12 N 0.65895(17) 0.55360(14) 0.79440(14) 0.0151(6) Uani 1 1 d . . .
N13 N 0.1514(2) 0.55199(17) 0.60930(16) 0.0247(7) Uani 1 1 d . . .
N14 N 0.9154(2) 0.25908(17) 0.75336(17) 0.0294(8) Uani 1 1 d . . .
O1 O 0.42985(15) 0.74773(12) 0.71697(12) 0.0163(5) Uani 1 1 d . . .
O2 O 0.51748(15) 0.63557(12) 0.74554(12) 0.0160(5) Uani 1 1 d . . .
O3 O 0.56089(14) 0.74307(12) 0.62820(12) 0.0154(5) Uani 1 1 d . . .
O4 O 0.74484(14) 0.84367(12) 0.64683(12) 0.0151(5) Uani 1 1 d . . .
O5 O 0.84382(14) 0.75757(11) 0.72347(11) 0.0138(5) Uani 1 1 d . . .
O6 O 0.84770(14) 0.88936(12) 0.69378(12) 0.0145(5) Uani 1 1 d . . .
O7 O 0.64367(14) 0.92683(12) 0.73119(11) 0.0136(5) Uani 1 1 d . . .
O8 O 0.62447(15) 0.87943(12) 0.86064(12) 0.0152(5) Uani 1 1 d . . .
O9 O 0.52389(14) 0.83231(12) 0.81314(12) 0.0149(5) Uani 1 1 d . . .
O10 O 0.78862(14) 0.70034(12) 0.88684(12) 0.0148(5) Uani 1 1 d . . .
O11 O 0.68718(14) 0.65374(12) 0.83970(12) 0.0155(5) Uani 1 1 d . . .
O12 O 0.62274(14) 0.70749(12) 0.92145(12) 0.0143(5) Uani 1 1 d . . .
O13 O 0.91779(15) 0.81703(12) 0.93128(12) 0.0176(5) Uani 1 1 d . . .
O14 O 0.83446(15) 0.93099(13) 0.90256(12) 0.0176(5) Uani 1 1 d . . .
O15 O 0.96277(15) 0.92388(12) 0.81311(12) 0.0174(5) Uani 1 1 d . . .
O16 O 0.70789(15) 0.70145(12) 0.68659(12) 0.0176(5) Uani 1 1 d . . .
O17 O 0.50785(14) 0.67658(13) 0.84880(12) 0.0164(5) Uani 1 1 d . . .
O18 O 0.54715(15) 0.86030(12) 0.67519(12) 0.0162(5) Uani 1 1 d . . .
O19 O 0.71658(15) 1.01278(12) 0.61153(12) 0.0175(5) Uani 1 1 d . . .
O20 O 0.89671(15) 0.63499(12) 0.78367(12) 0.0165(5) Uani 1 1 d . . .
O21 O 0.49269(15) 0.74717(12) 0.98083(12) 0.0170(5) Uani 1 1 d . . .
O22 O 0.77923(15) 0.96161(12) 0.78415(12) 0.0174(5) Uani 1 1 d . . .
O23 O 0.73877(15) 0.78435(12) 0.95563(12) 0.0166(5) Uani 1 1 d . . .
O24 O 0.94098(15) 0.80429(12) 0.79618(12) 0.0158(5) Uani 1 1 d . . .
O25 O 0.02607(18) 0.35990(14) 0.65635(14) 0.0271(6) Uani 1 1 d . . .
O26 O 0.06896(17) 0.48445(13) 0.55892(14) 0.0265(6) Uani 1 1 d . . .
O27 O -0.04235(17) 0.40465(13) 0.55214(14) 0.0264(6) Uani 1 1 d . . .
P1 P 0.48515(5) 0.70118(5) 0.68864(5) 0.01417(17) Uani 1 1 d . . .
P2 P 0.83412(5) 0.83474(4) 0.66844(4) 0.01219(17) Uani 1 1 d . . .
P3 P 0.69804(5) 0.66437(4) 0.90203(4) 0.01217(17) Uani 1 1 d . . .
P4 P 0.57737(5) 0.89742(4) 0.80081(4) 0.01231(17) Uani 1 1 d . . .
P5 P 0.92386(6) 0.89803(5) 0.89038(5) 0.01488(17) Uani 1 1 d . . .
P6 P 0.04294(6) 0.40716(5) 0.58027(5) 0.0217(2) Uani 1 1 d . . .
C1 C 0.4130(2) 0.66619(18) 0.65363(18) 0.0169(7) Uani 1 1 d . . .
C2 C 0.3380(2) 0.6190(2) 0.71316(19) 0.0243(8) Uani 1 1 d . . .
H2A H 0.2988 0.6006 0.6953 0.036 Uiso 1 1 calc R . .
H2B H 0.3054 0.6470 0.7337 0.036 Uiso 1 1 calc R . .
H2C H 0.3631 0.5801 0.7475 0.036 Uiso 1 1 calc R . .
C3 C 0.3741(2) 0.72861(19) 0.59750(19) 0.0227(8) Uani 1 1 d . . .
H3A H 0.4214 0.7607 0.5639 0.034 Uiso 1 1 calc R . .
H3B H 0.3353 0.7536 0.6184 0.034 Uiso 1 1 calc R . .
H3C H 0.3415 0.7104 0.5753 0.034 Uiso 1 1 calc R . .
C4 C 0.4684(2) 0.6222(2) 0.6211(2) 0.0228(8) Uani 1 1 d . . .
H4A H 0.4309 0.6026 0.6031 0.034 Uiso 1 1 calc R . .
H4B H 0.4941 0.5841 0.6557 0.034 Uiso 1 1 calc R . .
H4C H 0.5146 0.6523 0.5844 0.034 Uiso 1 1 calc R . .
C5 C 0.6284(2) 1.06783(19) 0.46934(19) 0.0211(8) Uani 1 1 d . . .
C6 C 0.6340(2) 0.99198(18) 0.48332(17) 0.0171(7) Uani 1 1 d . . .
C7 C 0.6353(2) 0.96357(19) 0.43749(18) 0.0192(7) Uani 1 1 d . . .
H7 H 0.6307 0.9870 0.3912 0.023 Uiso 1 1 calc R . .
C8 C 0.6450(2) 0.89139(19) 0.47744(17) 0.0171(7) Uani 1 1 d . . .
C9 C 0.6484(2) 0.8332(2) 0.45638(19) 0.0234(8) Uani 1 1 d . . .
C10 C 0.5411(2) 0.46086(19) 0.83015(19) 0.0222(8) Uani 1 1 d . . .
C11 C 0.6353(2) 0.48872(18) 0.80390(18) 0.0182(7) Uani 1 1 d . . .
C12 C 0.7083(2) 0.45568(19) 0.78555(19) 0.0226(8) Uani 1 1 d . . .
H12 H 0.7106 0.4106 0.7871 0.027 Uiso 1 1 calc R . .
C13 C 0.7770(2) 0.50555(18) 0.76436(18) 0.0183(7) Uani 1 1 d . . .
C14 C 0.8725(3) 0.4997(2) 0.7395(2) 0.0283(9) Uani 1 1 d . . .
C15 C 0.9207(2) 0.85102(19) 0.59301(18) 0.0192(7) Uani 1 1 d . . .
C16 C 0.9090(3) 0.9249(2) 0.53585(19) 0.0292(9) Uani 1 1 d . . .
H16A H 0.9555 0.9355 0.4962 0.044 Uiso 1 1 calc R . .
H16B H 0.9115 0.9600 0.5522 0.044 Uiso 1 1 calc R . .
H16C H 0.8527 0.9256 0.5233 0.044 Uiso 1 1 calc R . .
C17 C 0.9127(2) 0.7938(2) 0.5693(2) 0.0252(8) Uani 1 1 d . . .
H17A H 0.8552 0.7946 0.5584 0.038 Uiso 1 1 calc R . .
H17B H 0.9203 0.7478 0.6055 0.038 Uiso 1 1 calc R . .
H17C H 0.9574 0.8031 0.5289 0.038 Uiso 1 1 calc R . .
C18 C 1.0118(2) 0.8497(2) 0.6110(2) 0.0276(9) Uani 1 1 d . . .
H18A H 1.0193 0.8036 0.6471 0.041 Uiso 1 1 calc R . .
H18B H 1.0162 0.8853 0.6264 0.041 Uiso 1 1 calc R . .
H18C H 1.0570 0.8594 0.5708 0.041 Uiso 1 1 calc R . .
C19 C 0.6929(2) 0.57701(18) 0.97623(17) 0.0162(7) Uani 1 1 d . . .
C20 C 0.7705(2) 0.53454(19) 0.9610(2) 0.0238(8) Uani 1 1 d . . .
H20A H 0.7668 0.4876 0.9989 0.036 Uiso 1 1 calc R . .
H20B H 0.8253 0.5585 0.9550 0.036 Uiso 1 1 calc R . .
H20C H 0.7680 0.5309 0.9196 0.036 Uiso 1 1 calc R . .
C21 C 0.6054(2) 0.53716(19) 0.98759(18) 0.0212(8) Uani 1 1 d . . .
H21A H 0.6036 0.5305 0.9476 0.032 Uiso 1 1 calc R . .
H21B H 0.5564 0.5646 0.9950 0.032 Uiso 1 1 calc R . .
H21C H 0.6015 0.4916 1.0273 0.032 Uiso 1 1 calc R . .
C22 C 0.6987(2) 0.58577(19) 1.04085(19) 0.0227(8) Uani 1 1 d . . .
H22A H 0.6485 0.6106 1.0514 0.034 Uiso 1 1 calc R . .
H22B H 0.7522 0.6126 1.0323 0.034 Uiso 1 1 calc R . .
H22C H 0.6989 0.5396 1.0792 0.034 Uiso 1 1 calc R . .
C23 C 0.5011(2) 0.96789(19) 0.79699(19) 0.0210(8) Uani 1 1 d . . .
C24 C 0.5518(3) 1.0328(2) 0.7897(2) 0.0288(9) Uani 1 1 d . . .
H24A H 0.5994 1.0478 0.7501 0.043 Uiso 1 1 calc R . .
H24B H 0.5754 1.0203 0.8304 0.043 Uiso 1 1 calc R . .
H24C H 0.5122 1.0710 0.7838 0.043 Uiso 1 1 calc R . .
C25 C 0.4314(3) 0.9390(2) 0.8643(2) 0.0326(10) Uani 1 1 d . . .
H25A H 0.3918 0.9759 0.8640 0.049 Uiso 1 1 calc R . .
H25B H 0.4604 0.9239 0.9030 0.049 Uiso 1 1 calc R . .
H25C H 0.3985 0.8993 0.8683 0.049 Uiso 1 1 calc R . .
C26 C 0.4556(3) 0.9897(2) 0.7349(2) 0.0300(9) Uani 1 1 d . . .
H26A H 0.4237 0.9490 0.7396 0.045 Uiso 1 1 calc R . .
H26B H 0.4996 1.0073 0.6930 0.045 Uiso 1 1 calc R . .
H26C H 0.4151 1.0264 0.7333 0.045 Uiso 1 1 calc R . .
C27 C 0.2811(2) 0.6717(2) 1.01826(19) 0.0234(8) Uani 1 1 d . . .
C28 C 0.2903(2) 0.71459(18) 0.94250(18) 0.0181(7) Uani 1 1 d . . .
C29 C 0.2235(2) 0.74015(19) 0.90425(18) 0.0197(8) Uani 1 1 d . . .
H29 H 0.1624 0.7350 0.9200 0.024 Uiso 1 1 calc R . .
C30 C 0.2701(2) 0.77472(18) 0.83755(18) 0.0177(7) Uani 1 1 d . . .
C31 C 0.2335(2) 0.8110(2) 0.7726(2) 0.0240(8) Uani 1 1 d . . .
C32 C 0.4768(3) 0.7980(2) 1.11187(19) 0.0247(8) Uani 1 1 d . . .
C33 C 0.5451(2) 0.85308(19) 1.05959(18) 0.0186(7) Uani 1 1 d . . .
C34 C 0.5656(2) 0.91807(19) 1.05542(19) 0.0222(8) Uani 1 1 d . . .
H34 H 0.5403 0.9377 1.0848 0.027 Uiso 1 1 calc R . .
C35 C 0.6321(2) 0.94738(19) 0.99803(18) 0.0186(7) Uani 1 1 d . . .
C36 C 0.6827(2) 1.0171(2) 0.96848(19) 0.0232(8) Uani 1 1 d . . .
C37 C 1.0035(2) 0.93063(19) 0.92221(18) 0.0186(7) Uani 1 1 d . . .
C38 C 1.0092(3) 1.0121(2) 0.8858(2) 0.0256(8) Uani 1 1 d . . .
H38A H 1.0545 1.0293 0.8998 0.038 Uiso 1 1 calc R . .
H38B H 0.9532 1.0298 0.8981 0.038 Uiso 1 1 calc R . .
H38C H 1.0233 1.0284 0.8367 0.038 Uiso 1 1 calc R . .
C39 C 1.0945(2) 0.9014(2) 0.9079(2) 0.0278(9) Uani 1 1 d . . .
H39A H 1.1133 0.9171 0.8590 0.042 Uiso 1 1 calc R . .
H39B H 1.0903 0.8503 0.9313 0.042 Uiso 1 1 calc R . .
H39C H 1.1368 0.9187 0.9243 0.042 Uiso 1 1 calc R . .
C40 C 0.9733(3) 0.9035(2) 1.00066(19) 0.0260(8) Uani 1 1 d . . .
H40A H 0.9691 0.8523 1.0229 0.039 Uiso 1 1 calc R . .
H40B H 0.9165 0.9215 1.0102 0.039 Uiso 1 1 calc R . .
H40C H 1.0156 0.9197 1.0179 0.039 Uiso 1 1 calc R . .
C41 C 0.9790(2) 0.6577(2) 1.04450(19) 0.0231(8) Uani 1 1 d . . .
C42 C 0.9933(2) 0.64738(18) 0.98077(17) 0.0182(7) Uani 1 1 d . . .
C43 C 1.0532 0.6055 0.9616 0.023 Uani 1 1 d . . .
H43 H 1.0925 0.5748 0.9867 0.027 Uiso 1 1 calc R . .
C44 C 1.0414 0.6196 0.8971 0.019 Uani 1 1 d . . .
C45 C 1.0887 0.5912 0.8492 0.027 Uani 1 1 d . . .
C46 C 1.1026 1.0334 0.6646 0.026 Uani 1 1 d . . .
C47 C 1.0106 1.0553 0.6527 0.017 Uani 1 1 d . . .
C48 C 0.9837 1.1228 0.6158 0.021 Uani 1 1 d . . .
H48 H 1.0174 1.1655 0.5938 0.025 Uiso 1 1 calc R . .
C49 C 0.8945 1.1123 0.6189 0.019 Uani 1 1 d . . .
C50 C 0.8289 1.1654 0.5889 0.024 Uani 1 1 d . . .
C52 C 0.5192 0.3013 0.6312 0.039 Uani 1 1 d . . .
C53 C 0.5331 0.3349 0.6710 0.071 Uani 1 1 d . B .
H53 H 0.5606 0.3114 0.7087 0.085 Uiso 1 1 calc R . .
C54 C 0.5045 0.4059 0.6530 0.087 Uani 1 1 d . . .
H54 H 0.5124 0.4289 0.6792 0.105 Uiso 1 1 calc R B .
C55 C 0.4660 0.4390 0.5976 0.090 Uani 1 1 d . B .
H55 H 0.4480 0.4854 0.5850 0.108 Uiso 1 1 calc R . .
C56 C 0.4539 0.4064 0.5619 0.069 Uani 1 1 d . . .
H56 H 0.4271 0.4304 0.5239 0.083 Uiso 1 1 calc R B .
C57 C 0.4781 0.3395 0.5773 0.042 Uani 1 1 d . B .
H57 H 0.4665 0.3185 0.5503 0.051 Uiso 1 1 calc R . .
C58 C 0.2914 0.2977 0.8425 0.057 Uani 1 1 d . . .
H58A H 0.3276 0.3375 0.8060 0.085 Uiso 1 1 calc R . .
H58B H 0.3176 0.2788 0.8828 0.085 Uiso 1 1 calc R . .
H58C H 0.2332 0.3130 0.8533 0.085 Uiso 1 1 calc R . .
C59 C 0.2576 0.1713 0.8668 0.054 Uani 1 1 d . . .
H59 H 0.2440 0.1584 0.9139 0.064 Uiso 1 1 calc R . .
C60 C 0.2502 0.1211 0.8445 0.060 Uani 1 1 d . . .
H60 H 0.2302 0.0749 0.8766 0.072 Uiso 1 1 calc R . .
C61 C 0.2714 0.1371 0.7766 0.059 Uani 1 1 d . . .
H61 H 0.2679 0.1020 0.7623 0.070 Uiso 1 1 calc R . .
C62 C 0.2983 0.2066 0.7285 0.062 Uani 1 1 d . . .
H62 H 0.3106 0.2191 0.6815 0.074 Uiso 1 1 calc R . .
C63 C 0.3067 0.2572 0.7514 0.047 Uani 1 1 d . . .
H63 H 0.3277 0.3031 0.7192 0.057 Uiso 1 1 calc R . .
C64 C 0.2143 0.3684 0.5652 0.036 Uani 1 1 d . . .
H64A H 0.2038 0.3369 0.6139 0.054 Uiso 1 1 calc R . .
H64B H 0.2307 0.4154 0.5575 0.054 Uiso 1 1 calc R . .
H64C H 0.2614 0.3512 0.5416 0.054 Uiso 1 1 calc R . .
C65 C 0.1009 0.2957 0.5532 0.038 Uani 1 1 d . . .
H65A H 0.1478 0.2755 0.5327 0.057 Uiso 1 1 calc R . .
H65B H 0.0492 0.2979 0.5343 0.057 Uiso 1 1 calc R . .
H65C H 0.0873 0.2666 0.6023 0.057 Uiso 1 1 calc R . .
C66 C 0.1472 0.4198 0.4592 0.044 Uani 1 1 d . . .
H66A H 0.1645 0.4670 0.4501 0.065 Uiso 1 1 calc R . .
H66B H 0.0940 0.4214 0.4422 0.065 Uiso 1 1 calc R . .
H66C H 0.1936 0.4014 0.4363 0.065 Uiso 1 1 calc R . .
C67 C 0.1302 0.3711 0.5377 0.028 Uani 1 1 d . . .
C68 C 0.1599 0.4383 0.7155 0.053 Uani 1 1 d . . .
H68A H 0.1253 0.4132 0.7005 0.079 Uiso 1 1 calc R . .
H68B H 0.1478 0.4170 0.7651 0.079 Uiso 1 1 calc R . .
H68C H 0.2217 0.4355 0.6989 0.079 Uiso 1 1 calc R . .
C69 C 0.1361 0.5149 0.6873 0.032 Uani 1 1 d . . .
H69A H 0.1712 0.5399 0.7028 0.039 Uiso 1 1 calc R . .
H69B H 0.0742 0.5175 0.7059 0.039 Uiso 1 1 calc R . .
C70 C 0.2475 0.5618 0.5769 0.032 Uani 1 1 d . . .
H70A H 0.2744 0.5160 0.5959 0.038 Uiso 1 1 calc R . .
H70B H 0.2756 0.5933 0.5895 0.038 Uiso 1 1 calc R . .
C71 C 0.2664 0.5918 0.4996 0.038 Uani 1 1 d . . .
H71A H 0.2316 0.5653 0.4862 0.057 Uiso 1 1 calc R . .
H71B H 0.3282 0.5883 0.4835 0.057 Uiso 1 1 calc R . .
H71C H 0.2514 0.6409 0.4798 0.057 Uiso 1 1 calc R . .
C72 C 0.1021 0.6190 0.5836 0.027 Uani 1 1 d . . .
H72A H 0.0391 0.6070 0.6006 0.033 Uiso 1 1 calc R . .
H72B H 0.1127 0.6404 0.5335 0.033 Uiso 1 1 calc R . .
C73 C 0.1273 0.6732 0.6051 0.039 Uani 1 1 d . . .
H73A H 0.1114 0.6544 0.6544 0.059 Uiso 1 1 calc R . .
H73B H 0.0966 0.7160 0.5840 0.059 Uiso 1 1 calc R . .
H73C H 0.1901 0.6837 0.5905 0.059 Uiso 1 1 calc R . .
C74 C 0.7853 0.3102 0.6971 0.059 Uani 1 1 d . . .
C76 C 0.8214 0.2866 0.7605 0.042 Uani 0.62 1 d P A 1
C77 C 0.9224 0.2023 0.7305 0.036 Uani 0.62 1 d P A 1
C78 C 0.8588 0.1376 0.7775 0.045 Uani 0.62 1 d P A 1
C81 C 0.9486 0.2447 0.8193 0.047 Uani 0.62 1 d P A 1
C76A C 0.8488 0.2470 0.7203 0.050 Uani 0.38 1 d P A 2
C77A C 0.9820 0.1967 0.7614 0.062 Uani 0.38 1 d P A 2
C78A C 0.8376 0.1999 0.8793 0.048 Uani 0.38 1 d P A 2
C81A C 0.8867 0.2668 0.8176 0.042 Uani 0.38 1 d P A 2
C51 C 0.5408 0.2133 0.6601 0.078 Uiso 0.33 1 d P B 1
C80 C 1.0629 0.2302 0.7993 0.101 Uiso 0.33 1 d P A 1
C51A C 0.5405 0.2330 0.6573 0.029 Uiso 0.33 1 d P B 2
C80A C 1.0400 0.2310 0.8124 0.018 Uiso 0.33 1 d P A 2
C51B C 0.5493 0.2289 0.6264 0.042 Uiso 0.34 1 d P B 3
C80B C 1.0536 0.2037 0.7936 0.048 Uiso 0.34 1 d P C 3
C84 C 0.2851 0.2416 0.8199 0.046 Uani 1 1 d . . .
H102 H 0.4697 0.6670 0.8468 0.021 Uiso 1 1 d . . .
H103 H 0.6866 0.6780 0.6837 0.005 Uiso 1 1 d . . .
H105 H 0.7446 1.0210 0.5834 0.011 Uiso 1 1 d . . .
H106 H 0.8933 0.6036 0.8067 0.046 Uiso 1 1 d . . .
H108 H 0.7592 0.7919 0.9857 0.051 Uiso 1 1 d . . .
H110 H 0.1352 0.5286 0.5993 0.023 Uiso 1 1 d . . .
H111 H 0.9424 0.2947 0.7231 0.066 Uiso 1 1 d . . .
H112 H -0.0493 0.4415 0.5171 0.056 Uiso 1 1 d . . .
H109 H 0.9858 0.8013 0.8176 0.050 Uiso 1 1 d . . .
H107 H 0.8205 0.9892 0.7786 0.050 Uiso 1 1 d . . .
H104 H 0.4578 0.7708 0.9876 0.050 Uiso 1 1 d . . .
H101 H 0.5241 0.8600 0.6467 0.050 Uiso 1 1 d . . .

loop_
_atom_site_aniso_label
_atom_site_aniso_U_11
_atom_site_aniso_U_22
_atom_site_aniso_U_33
_atom_site_aniso_U_23
_atom_site_aniso_U_13
_atom_site_aniso_U_12
Cu1 0.01630(19) 0.01275(19) 0.0136(2) -0.00623(16) -0.00692(16) -0.00031(15)
Cu2 0.01384(19) 0.0157(2) 0.0159(2) -0.01016(17) -0.00597(16) 0.00147(15)
Cu3 0.01396(19) 0.0155(2) 0.0123(2) -0.00735(16) -0.00336(16) -0.00167(15)
Cu4 0.01419(19) 0.01225(19) 0.0142(2) -0.00633(16) -0.00561(16) 0.00088(15)
Cu5 0.01588(19) 0.01321(19) 0.0105(2) -0.00565(16) -0.00429(16) -0.00126(15)
Cu6 0.01296(19) 0.0156(2) 0.0134(2) -0.00835(17) -0.00421(16) 0.00137(15)
Cu7 0.01461(19) 0.01309(19) 0.0141(2) -0.00707(16) -0.00628(16) 0.00187(15)
Cu8 0.01482(19) 0.0138(2) 0.0114(2) -0.00598(16) -0.00406(16) -0.00132(15)
Cu9 0.01449(19) 0.0152(2) 0.0131(2) -0.00866(17) -0.00413(16) 0.00098(15)
Cu10 0.0169(2) 0.01340(19) 0.0130(2) -0.00707(16) -0.00627(16) -0.00036(15)
Cu11 0.01451(19) 0.0159(2) 0.0158(2) -0.00960(17) -0.00655(16) 0.00136(15)
Cu12 0.01587(19) 0.0171(2) 0.0113(2) -0.00833(17) -0.00369(16) -0.00119(15)
F1 0.0454(14) 0.0424(14) 0.0218(12) -0.0185(11) -0.0008(11) -0.0082(11)
F2 0.0296(12) 0.0326(13) 0.0216(12) -0.0047(10) -0.0075(10) 0.0060(10)
F3 0.0228(11) 0.0454(14) 0.0222(12) -0.0048(11) -0.0014(9) -0.0108(10)
F4 0.0420(14) 0.0533(16) 0.0397(15) -0.0303(13) -0.0225(12) 0.0116(12)
F5 0.0199(11) 0.0487(15) 0.0324(13) -0.0164(12) -0.0106(10) 0.0123(10)
F6 0.0326(13) 0.0415(14) 0.0264(13) 0.0041(11) -0.0132(10) -0.0073(10)
F7 0.0486(15) 0.0356(13) 0.0433(15) -0.0302(12) -0.0190(12) 0.0164(11)
F8 0.0340(12) 0.0368(13) 0.0375(14) -0.0244(11) -0.0062(10) -0.0098(10)
F9 0.0508(15) 0.0460(15) 0.0196(12) -0.0238(11) 0.0022(11) -0.0105(12)
F10 0.0307(12) 0.0247(11) 0.0298(12) -0.0157(10) -0.0067(10) 0.0069(9)
F11 0.0253(11) 0.0235(11) 0.0279(12) -0.0051(10) -0.0091(9) -0.0065(9)
F12 0.0521(15) 0.0205(11) 0.0318(13) -0.0049(10) -0.0317(12) 0.0069(10)
F13 0.0302(12) 0.0328(13) 0.0444(15) -0.0119(12) -0.0048(11) 0.0110(10)
F14 0.0428(14) 0.0259(12) 0.0311(13) -0.0079(10) -0.0214(11) 0.0031(10)
F15 0.0492(14) 0.0129(11) 0.0424(15) -0.0067(10) -0.0199(12) 0.0000(10)
F16 0.0200(11) 0.0519(15) 0.0317(14) -0.0105(12) 0.0036(10) -0.0094(10)
F17 0.0315(13) 0.0724(19) 0.0353(15) -0.0309(14) -0.0130(11) -0.0066(12)
F18 0.0234(12) 0.0337(13) 0.0605(18) -0.0177(13) -0.0170(11) 0.0068(10)
F19 0.0477(14) 0.0246(12) 0.0199(12) -0.0085(10) -0.0036(10) -0.0094(10)
F20 0.0382(13) 0.0244(12) 0.0431(15) -0.0243(11) 0.0024(11) -0.0014(10)
F21 0.0298(12) 0.0312(12) 0.0365(14) -0.0184(11) -0.0105(10) -0.0056(9)
F22 0.0543(16) 0.0439(15) 0.0233(13) -0.0232(11) 0.0161(11) -0.0183(12)
F23 0.0425(14) 0.0240(12) 0.0318(13) -0.0054(10) -0.0018(11) -0.0038(10)
F24 0.0265(12) 0.0350(13) 0.0313(13) -0.0180(11) 0.0016(10) -0.0068(10)
F25 0.0346(12) 0.0294(12) 0.0251(12) -0.0137(10) -0.0125(10) -0.0005(9)
F26 0.0501(15) 0.0313(13) 0.0168(11) -0.0042(10) -0.0167(10) 0.0019(11)
F27 0.0245(12) 0.0598(16) 0.0239(12) -0.0231(12) -0.0048(10) 0.0026(11)
F28 0.0395(15) 0.078(2) 0.0567(18) -0.0460(16) -0.0290(13) 0.0399(14)
F29 0.0525(16) 0.0289(13) 0.0503(16) -0.0269(12) -0.0136(13) 0.0066(11)
F30 0.0363(13) 0.0399(14) 0.0270(13) -0.0173(11) -0.0030(10) 0.0027(10)
F31 0.0264(12) 0.0471(15) 0.0367(14) -0.0095(12) -0.0124(11) 0.0142(11)
F32 0.0227(11) 0.0344(13) 0.0270(12) -0.0123(10) 0.0019(9) 0.0004(9)
F33 0.0365(14) 0.0486(16) 0.086(2) -0.0534(16) 0.0041(14) 0.0057(12)
F34 0.0233(11) 0.0333(12) 0.0305(13) -0.0180(10) 0.0064(9) -0.0084(9)
F35 0.0286(12) 0.0444(14) 0.0303(13) -0.0205(11) -0.0108(10) -0.0041(10)
F36 0.0344(13) 0.0178(11) 0.0506(16) -0.0031(11) -0.0142(12) -0.0076(9)
N1 0.0170(14) 0.0158(14) 0.0146(15) -0.0092(12) -0.0029(11) 0.0005(11)
N2 0.0121(13) 0.0178(14) 0.0137(14) -0.0079(12) -0.0026(11) -0.0009(11)
N3 0.0151(14) 0.0169(14) 0.0174(15) -0.0099(12) -0.0038(12) -0.0005(11)
N4 0.0163(14) 0.0157(14) 0.0112(14) -0.0053(12) -0.0034(11) -0.0021(11)
N5 0.0191(14) 0.0162(14) 0.0129(14) -0.0069(12) -0.0061(12) 0.0018(11)
N6 0.0190(14) 0.0191(15) 0.0134(14) -0.0080(12) -0.0067(12) 0.0010(11)
N7 0.0188(14) 0.0155(14) 0.0149(15) -0.0093(12) -0.0039(12) 0.0002(11)
N8 0.0188(14) 0.0192(15) 0.0140(15) -0.0099(12) -0.0037(12) -0.0002(11)
N9 0.0185(14) 0.0152(14) 0.0178(15) -0.0063(12) -0.0044(12) -0.0018(11)
N10 0.0160(14) 0.0186(15) 0.0158(15) -0.0088(12) -0.0091(12) 0.0039(11)
N11 0.0167(14) 0.0171(14) 0.0164(15) -0.0101(12) -0.0070(12) 0.0035(11)
N12 0.0151(14) 0.0156(14) 0.0171(15) -0.0084(12) -0.0054(11) -0.0013(11)
N13 0.0265(16) 0.0248(17) 0.0257(18) -0.0095(14) -0.0140(14) -0.0054(13)
N14 0.0309(18) 0.0273(18) 0.0267(18) -0.0090(15) -0.0059(15) 0.0003(14)
O1 0.0177(12) 0.0170(12) 0.0169(12) -0.0089(10) -0.0054(10) -0.0006(9)
O2 0.0171(11) 0.0148(12) 0.0204(13) -0.0101(10) -0.0070(10) 0.0005(9)
O3 0.0168(11) 0.0183(12) 0.0147(12) -0.0092(10) -0.0055(10) -0.0016(9)
O4 0.0179(12) 0.0137(11) 0.0156(12) -0.0067(10) -0.0075(10) 0.0010(9)
O5 0.0177(11) 0.0131(11) 0.0121(12) -0.0052(9) -0.0073(9) 0.0001(9)
O6 0.0183(12) 0.0126(11) 0.0144(12) -0.0055(10) -0.0083(9) 0.0014(9)
O7 0.0145(11) 0.0179(12) 0.0114(12) -0.0083(10) -0.0044(9) -0.0006(9)
O8 0.0194(12) 0.0165(12) 0.0121(12) -0.0073(10) -0.0060(10) -0.0010(9)
O9 0.0151(11) 0.0188(12) 0.0142(12) -0.0091(10) -0.0057(9) 0.0005(9)
O10 0.0137(11) 0.0179(12) 0.0154(12) -0.0085(10) -0.0059(9) 0.0002(9)
O11 0.0160(11) 0.0197(12) 0.0156(12) -0.0117(10) -0.0044(9) 0.0013(9)
O12 0.0153(11) 0.0171(12) 0.0153(12) -0.0107(10) -0.0047(9) 0.0023(9)
O13 0.0186(12) 0.0207(13) 0.0164(13) -0.0093(10) -0.0066(10) -0.0008(9)
O14 0.0196(12) 0.0212(12) 0.0167(13) -0.0117(10) -0.0055(10) -0.0002(10)
O15 0.0233(12) 0.0185(12) 0.0154(12) -0.0106(10) -0.0059(10) -0.0038(10)
O16 0.0232(12) 0.0123(11) 0.0208(13) -0.0069(10) -0.0121(10) -0.0010(9)
O17 0.0137(11) 0.0246(13) 0.0204(13) -0.0167(11) -0.0081(10) 0.0028(9)
O18 0.0189(12) 0.0196(12) 0.0116(12) -0.0069(10) -0.0052(9) -0.0035(9)
O19 0.0218(12) 0.0192(12) 0.0100(12) -0.0050(10) -0.0029(10) -0.0036(10)
O20 0.0192(12) 0.0131(11) 0.0182(13) -0.0064(10) -0.0075(10) 0.0018(9)
O21 0.0144(11) 0.0216(13) 0.0184(13) -0.0128(10) -0.0012(10) 0.0007(9)
O22 0.0181(12) 0.0209(13) 0.0136(12) -0.0081(10) -0.0020(10) -0.0049(9)
O23 0.0157(11) 0.0227(13) 0.0179(13) -0.0132(11) -0.0076(10) 0.0035(9)
O24 0.0183(12) 0.0140(11) 0.0181(13) -0.0068(10) -0.0114(10) 0.0026(9)
O25 0.0359(15) 0.0230(14) 0.0225(14) -0.0073(11) -0.0133(12) 0.0011(11)
O26 0.0351(15) 0.0177(13) 0.0295(15) -0.0076(12) -0.0185(12) -0.0029(11)
O27 0.0301(14) 0.0202(13) 0.0301(15) -0.0076(12) -0.0167(12) -0.0030(11)
P1 0.0152(4) 0.0160(4) 0.0154(4) -0.0091(4) -0.0064(3) -0.0002(3)
P2 0.0144(4) 0.0128(4) 0.0120(4) -0.0069(3) -0.0048(3) 0.0003(3)
P3 0.0131(4) 0.0135(4) 0.0124(4) -0.0072(3) -0.0044(3) 0.0011(3)
P4 0.0138(4) 0.0142(4) 0.0115(4) -0.0073(3) -0.0041(3) 0.0007(3)
P5 0.0168(4) 0.0175(4) 0.0147(4) -0.0097(4) -0.0061(3) -0.0005(3)
P6 0.0268(5) 0.0167(5) 0.0232(5) -0.0066(4) -0.0135(4) -0.0014(4)
C1 0.0177(17) 0.0194(18) 0.0173(18) -0.0095(15) -0.0075(14) -0.0005(13)
C2 0.0233(19) 0.029(2) 0.024(2) -0.0110(17) -0.0095(16) -0.0091(15)
C3 0.0245(19) 0.0228(19) 0.025(2) -0.0098(16) -0.0164(16) 0.0009(15)
C4 0.0269(19) 0.026(2) 0.026(2) -0.0184(17) -0.0112(16) 0.0017(15)
C5 0.0234(18) 0.0191(18) 0.0176(18) -0.0033(15) -0.0091(15) 0.0009(14)
C6 0.0155(16) 0.0219(18) 0.0136(17) -0.0061(14) -0.0066(13) 0.0007(13)
C7 0.0194(17) 0.0257(19) 0.0115(17) -0.0069(15) -0.0040(14) -0.0012(14)
C8 0.0163(16) 0.0239(18) 0.0121(17) -0.0080(14) -0.0043(13) -0.0029(13)
C9 0.0249(19) 0.028(2) 0.0206(19) -0.0136(16) -0.0062(15) 0.0010(15)
C10 0.0284(19) 0.0180(18) 0.0202(19) -0.0072(15) -0.0072(16) -0.0038(15)
C11 0.0245(18) 0.0159(17) 0.0149(17) -0.0065(14) -0.0057(14) -0.0013(14)
C12 0.032(2) 0.0134(17) 0.023(2) -0.0095(15) -0.0030(16) 0.0002(14)
C13 0.0225(18) 0.0170(17) 0.0191(18) -0.0098(15) -0.0086(15) 0.0045(14)
C14 0.027(2) 0.024(2) 0.035(2) -0.0157(18) -0.0021(17) 0.0059(16)
C15 0.0221(18) 0.0232(18) 0.0126(17) -0.0096(15) 0.0009(14) -0.0029(14)
C16 0.038(2) 0.027(2) 0.0142(19) -0.0048(16) 0.0018(17) -0.0050(17)
C17 0.0267(19) 0.032(2) 0.022(2) -0.0187(17) 0.0017(16) -0.0045(16)
C18 0.0161(18) 0.042(2) 0.028(2) -0.0213(19) 0.0022(16) -0.0013(16)
C19 0.0169(16) 0.0154(17) 0.0137(17) -0.0045(14) -0.0026(13) 0.0007(13)
C20 0.0218(18) 0.0171(18) 0.026(2) -0.0042(16) -0.0045(16) 0.0038(14)
C21 0.0243(18) 0.0184(18) 0.0164(18) -0.0033(15) -0.0044(15) -0.0021(14)
C22 0.0259(19) 0.0210(19) 0.0201(19) -0.0061(16) -0.0094(15) -0.0010(15)
C23 0.0243(18) 0.0204(18) 0.023(2) -0.0133(16) -0.0067(15) 0.0071(14)
C24 0.034(2) 0.0212(19) 0.037(2) -0.0163(18) -0.0144(18) 0.0077(16)
C25 0.026(2) 0.037(2) 0.035(2) -0.021(2) 0.0001(18) 0.0111(17)
C26 0.035(2) 0.028(2) 0.036(2) -0.0194(19) -0.0176(19) 0.0175(17)
C27 0.0182(17) 0.029(2) 0.021(2) -0.0096(16) -0.0017(15) -0.0041(15)
C28 0.0179(17) 0.0194(18) 0.0183(18) -0.0101(15) -0.0018(14) -0.0019(13)
C29 0.0164(17) 0.0225(18) 0.0199(19) -0.0086(15) -0.0046(14) -0.0016(14)
C30 0.0183(17) 0.0168(17) 0.0211(19) -0.0103(15) -0.0072(14) 0.0034(13)
C31 0.0147(17) 0.031(2) 0.028(2) -0.0125(17) -0.0100(15) 0.0018(14)
C32 0.032(2) 0.026(2) 0.020(2) -0.0153(16) 0.0011(16) -0.0047(16)
C33 0.0201(17) 0.0243(19) 0.0150(18) -0.0115(15) -0.0046(14) 0.0018(14)
C34 0.0269(19) 0.0232(19) 0.0196(19) -0.0128(16) -0.0026(15) -0.0008(15)
C35 0.0247(18) 0.0209(18) 0.0144(17) -0.0111(15) -0.0053(14) 0.0012(14)
C36 0.0267(19) 0.025(2) 0.024(2) -0.0182(17) -0.0005(16) -0.0038(15)
C37 0.0193(17) 0.0228(18) 0.0211(19) -0.0137(15) -0.0104(14) 0.0020(14)
C38 0.030(2) 0.026(2) 0.030(2) -0.0185(18) -0.0124(17) -0.0022(16)
C39 0.0224(19) 0.038(2) 0.034(2) -0.0224(19) -0.0147(17) 0.0032(16)
C40 0.031(2) 0.034(2) 0.021(2) -0.0173(17) -0.0105(16) -0.0019(16)
C41 0.0236(18) 0.026(2) 0.0186(19) -0.0059(16) -0.0102(15) -0.0005(15)
C42 0.0170(16) 0.0204(18) 0.0128(17) -0.0010(14) -0.0083(14) -0.0028(13)
C43 0.023 0.021 0.024 -0.007 -0.011 0.005
C44 0.015 0.018 0.024 -0.008 -0.006 0.002
C45 0.026 0.029 0.030 -0.016 -0.011 0.011
C46 0.024 0.028 0.024 -0.008 -0.004 -0.007
C47 0.018 0.023 0.013 -0.011 -0.002 -0.004
C48 0.024 0.017 0.018 -0.006 -0.001 -0.008
C49 0.026 0.016 0.015 -0.007 -0.002 -0.005
C50 0.028 0.017 0.023 -0.007 -0.004 -0.003
C52 0.034 0.042 0.036 -0.010 -0.010 0.001
C53 0.057 0.115 0.033 -0.023 -0.009 -0.027
C54 0.083 0.116 0.097 -0.087 0.013 -0.038
C55 0.061 0.059 0.165 -0.063 -0.022 0.005
C56 0.054 0.042 0.103 -0.014 -0.039 -0.006
C57 0.046 0.051 0.034 -0.019 -0.013 -0.006
C58 0.060 0.077 0.045 -0.036 -0.021 0.021
C59 0.043 0.071 0.034 -0.011 -0.010 -0.001
C60 0.050 0.062 0.053 -0.009 -0.020 -0.007
C61 0.066 0.056 0.054 -0.025 -0.008 -0.001
C62 0.078 0.066 0.037 -0.023 -0.001 -0.002
C63 0.046 0.055 0.037 -0.024 0.006 0.003
C64 0.032 0.036 0.044 -0.019 -0.015 0.004
C65 0.037 0.034 0.053 -0.030 -0.003 -0.001
C66 0.041 0.058 0.030 -0.018 -0.008 -0.005
C67 0.025 0.031 0.033 -0.017 -0.009 -0.001
C68 0.082 0.039 0.038 -0.009 -0.032 -0.001
C69 0.031 0.038 0.024 -0.008 -0.011 -0.006
C70 0.025 0.034 0.041 -0.021 -0.009 0.000
C71 0.032 0.043 0.033 -0.013 -0.005 -0.006
C72 0.021 0.030 0.029 -0.011 -0.005 -0.002
C73 0.044 0.039 0.044 -0.022 -0.022 0.013
C74 0.036 0.068 0.069 -0.020 -0.030 0.011
C76 0.036 0.037 0.054 -0.022 -0.012 0.008
C77 0.040 0.022 0.037 -0.012 0.012 -0.009
C78 0.050 0.031 0.041 -0.005 -0.007 -0.012
C81 0.036 0.071 0.036 -0.023 -0.015 0.001
C76A 0.056 0.041 0.066 -0.031 -0.016 -0.013
C77A 0.034 0.030 0.063 0.023 0.007 0.019
C78A 0.060 0.041 0.034 -0.019 0.018 -0.006
C81A 0.059 0.039 0.023 -0.013 0.004 -0.015
C84 0.033 0.069 0.037 -0.023 -0.019 0.020

loop_
_atom_type_symbol
_atom_type_description
_atom_type_scat_dispersion_real
_atom_type_scat_dispersion_imag
_atom_type_scat_source
C C 0.0033 0.0016 'International Tables Vol C Tables 4.2.6.8 and 6.1.1.4'
H H 0.0000 0.0000 'International Tables Vol C Tables 4.2.6.8 and 6.1.1.4'
N N 0.0061 0.0033 'International Tables Vol C Tables 4.2.6.8 and 6.1.1.4'
O O 0.0106 0.0060 'International Tables Vol C Tables 4.2.6.8 and 6.1.1.4'
P P 0.1023 0.0942 'International Tables Vol C Tables 4.2.6.8 and 6.1.1.4'
Cu Cu 0.3201 1.2651 'International Tables Vol C Tables 4.2.6.8 and 6.1.1.4'
F F 0.0171 0.0103 'International Tables Vol C Tables 4.2.6.8 and 6.1.1.4'

loop_
_geom_angle_atom_site_label_1
_geom_angle_atom_site_label_2
_geom_angle_atom_site_label_3
_geom_angle
_geom_angle_site_symmetry_1
_geom_angle_site_symmetry_3
_geom_angle_publ_flag
O3 Cu1 O16 91.95(10) . . ?
O3 Cu1 O4 164.43(10) . . ?
O16 Cu1 O4 91.83(9) . . ?
O3 Cu1 N3 92.44(10) . . ?
O16 Cu1 N3 159.30(11) . . ?
O4 Cu1 N3 89.33(10) . . ?
O17 Cu2 O2 93.00(10) . . ?
O17 Cu2 O11 92.64(10) . . ?
O2 Cu2 O11 161.31(10) . . ?
O17 Cu2 N12 157.79(11) . . ?
O2 Cu2 N12 91.33(10) . . ?
O11 Cu2 N12 90.15(10) . . ?
O18 Cu3 O1 91.55(10) . . ?
O18 Cu3 O9 92.29(10) . . ?
O1 Cu3 O9 163.58(9) . . ?
O18 Cu3 N2 159.72(10) . . ?
O1 Cu3 N2 93.01(11) . . ?
O9 Cu3 N2 88.89(10) . . ?
O16 Cu4 O20 168.71(10) . . ?
O16 Cu4 O5 94.33(9) . . ?
O20 Cu4 O5 79.26(9) . . ?
O16 Cu4 N11 89.58(10) . . ?
O20 Cu4 N11 97.19(10) . . ?
O5 Cu4 N11 175.62(10) . . ?
O16 Cu4 O11 89.25(9) . . ?
O20 Cu4 O11 100.36(9) . . ?
O5 Cu4 O11 93.80(9) . . ?
N11 Cu4 O11 84.27(10) . . ?
O16 Cu4 Cu7 136.62(7) . . ?
O20 Cu4 Cu7 40.00(7) . . ?
O5 Cu4 Cu7 43.50(6) . . ?
N11 Cu4 Cu7 132.26(8) . . ?
O11 Cu4 Cu7 85.05(5) . . ?
O19 Cu5 O18 170.06(10) . . ?
O19 Cu5 N4 97.33(10) . . ?
O18 Cu5 N4 89.35(10) . . ?
O19 Cu5 O7 79.65(9) . . ?
O18 Cu5 O7 94.04(9) . . ?
N4 Cu5 O7 175.73(10) . . ?
O19 Cu5 O4 99.64(9) . . ?
O18 Cu5 O4 88.38(9) . . ?
N4 Cu5 O4 83.48(10) . . ?
O7 Cu5 O4 94.01(8) . . ?
O19 Cu5 Cu8 40.32(7) . . ?
O18 Cu5 Cu8 135.97(7) . . ?
N4 Cu5 Cu8 132.67(8) . . ?
O7 Cu5 Cu8 43.42(6) . . ?
O4 Cu5 Cu8 84.90(5) . . ?
O21 Cu6 O17 171.04(10) . . ?
O21 Cu6 N1 97.73(11) . . ?
O17 Cu6 N1 88.07(10) . . ?
O21 Cu6 O12 79.40(9) . . ?
O17 Cu6 O12 95.00(9) . . ?
N1 Cu6 O12 176.59(10) . . ?
O21 Cu6 O9 98.58(9) . . ?
O17 Cu6 O9 88.74(9) . . ?
N1 Cu6 O9 84.46(9) . . ?
O12 Cu6 O9 94.11(8) . . ?
O21 Cu6 Cu9 39.61(7) . . ?
O17 Cu6 Cu9 137.28(7) . . ?
N1 Cu6 Cu9 132.70(8) . . ?
O12 Cu6 Cu9 43.96(7) . . ?
O9 Cu6 Cu9 84.18(5) . . ?
O20 Cu7 O24 169.42(10) . . ?
O20 Cu7 N10 97.79(11) . . ?
O24 Cu7 N10 88.92(11) . . ?
O20 Cu7 O5 79.18(9) . . ?
O24 Cu7 O5 94.61(9) . . ?
N10 Cu7 O5 175.24(10) . . ?
O20 Cu7 O10 100.51(9) . . ?
O24 Cu7 O10 88.27(9) . . ?
N10 Cu7 O10 83.99(10) . . ?
O5 Cu7 O10 92.91(8) . . ?
O20 Cu7 Cu4 40.17(7) . . ?
O24 Cu7 Cu4 136.49(6) . . ?
N10 Cu7 Cu4 132.56(8) . . ?
O5 Cu7 Cu4 43.25(6) . . ?
O10 Cu7 Cu4 84.60(5) . . ?
O19 Cu8 O22 170.33(10) . . ?
O19 Cu8 N5 97.56(10) . . ?
O22 Cu8 N5 88.00(10) . . ?
O19 Cu8 O7 80.17(9) . . ?
O22 Cu8 O7 94.37(9) . . ?
N5 Cu8 O7 177.55(10) . . ?
O19 Cu8 O6 99.75(9) . . ?
O22 Cu8 O6 88.62(9) . . ?
N5 Cu8 O6 84.39(10) . . ?
O7 Cu8 O6 95.06(8) . . ?
O19 Cu8 Cu5 40.53(7) . . ?
O22 Cu8 Cu5 136.68(7) . . ?
N5 Cu8 Cu5 133.78(8) . . ?
O7 Cu8 Cu5 43.78(6) . . ?
O6 Cu8 Cu5 85.53(5) . . ?
O21 Cu9 O23 169.97(10) . . ?
O21 Cu9 N8 98.08(11) . . ?
O23 Cu9 N8 89.47(11) . . ?
O21 Cu9 O12 78.98(9) . . ?
O23 Cu9 O12 93.76(9) . . ?
N8 Cu9 O12 176.01(10) . . ?
O21 Cu9 O8 99.88(9) . . ?
O23 Cu9 O8 87.53(9) . . ?
N8 Cu9 O8 82.95(10) . . ?
O12 Cu9 O8 94.85(9) . . ?
O21 Cu9 Cu6 39.69(7) . . ?
O23 Cu9 Cu6 135.54(7) . . ?
N8 Cu9 Cu6 132.86(8) . . ?
O12 Cu9 Cu6 43.42(6) . . ?
O8 Cu9 Cu6 85.58(5) . . ?
O15 Cu10 O24 92.22(10) . . ?
O15 Cu10 O6 162.13(10) . . ?
O24 Cu10 O6 93.60(9) . . ?
O15 Cu10 N6 90.60(11) . . ?
O24 Cu10 N6 161.03(11) . . ?
O6 Cu10 N6 89.37(10) . . ?
O13 Cu11 O23 92.72(10) . . ?
O13 Cu11 O10 162.92(10) . . ?
O23 Cu11 O10 93.28(10) . . ?
O13 Cu11 N9 92.25(11) . . ?
O23 Cu11 N9 156.08(11) . . ?
O10 Cu11 N9 88.71(11) . . ?
O22 Cu12 O14 90.00(10) . . ?
O22 Cu12 O8 92.37(10) . . ?
O14 Cu12 O8 168.02(10) . . ?
O22 Cu12 N7 158.14(11) . . ?
O14 Cu12 N7 93.93(11) . . ?
O8 Cu12 N7 88.23(10) . . ?
C28 N1 N2 108.0(2) . . ?
C28 N1 Cu6 137.11(19) . . ?
N2 N1 Cu6 114.8(2) . . ?
C30 N2 N1 107.0(2) . . ?
C30 N2 Cu3 135.62(18) . . ?
N1 N2 Cu3 117.3(2) . . ?
C8 N3 N4 107.6(2) . . ?
C8 N3 Cu1 134.81(18) . . ?
N4 N3 Cu1 117.6(2) . . ?
N3 N4 C6 108.0(2) . . ?
N3 N4 Cu5 114.9(2) . . ?
C6 N4 Cu5 136.89(19) . . ?
C49 N5 N6 107.6(2) . . ?
C49 N5 Cu8 136.22(18) . . ?
N6 N5 Cu8 115.2(2) . . ?
C47 N6 N5 107.5(2) . . ?
C47 N6 Cu10 134.59(18) . . ?
N5 N6 Cu10 117.0(2) . . ?
C35 N7 N8 108.0(2) . . ?
C35 N7 Cu12 132.49(18) . . ?
N8 N7 Cu12 118.9(2) . . ?
C33 N8 N7 106.9(2) . . ?
C33 N8 Cu9 140.83(18) . . ?
N7 N8 Cu9 112.1(2) . . ?
C42 N9 N10 107.5(2) . . ?
C42 N9 Cu11 133.1(2) . . ?
N10 N9 Cu11 119.4(2) . . ?
N9 N10 C44 107.3(2) . . ?
N9 N10 Cu7 113.2(2) . . ?
C44 N10 Cu7 139.47(19) . . ?
C13 N11 N12 107.5(2) . . ?
C13 N11 Cu4 138.14(18) . . ?
N12 N11 Cu4 113.9(2) . . ?
C11 N12 N11 107.9(2) . . ?
C11 N12 Cu2 133.58(17) . . ?
N11 N12 Cu2 118.5(2) . . ?
C70 N13 C72 113.81(19) . . ?
C70 N13 C69 112.21(19) . . ?
C72 N13 C69 111.6(2) . . ?
C70 N13 H110 103.5(3) . . ?
C72 N13 H110 108.4(3) . . ?
C69 N13 H110 106.7(3) . . ?
C76A N14 C81A 119.5(2) . . ?
C76A N14 C77 57.94(13) . . ?
C81A N14 C77 138.9(2) . . ?
C76A N14 C81 149.7(2) . . ?
C81A N14 C81 40.29(9) . . ?
C77 N14 C81 118.3(2) . . ?
C76A N14 C76 58.15(12) . . ?
C81A N14 C76 66.96(14) . . ?
C77 N14 C76 113.4(2) . . ?
C81 N14 C76 107.2(2) . . ?
C76A N14 C77A 104.3(2) . . ?
C81A N14 C77A 113.2(2) . . ?
C77 N14 C77A 46.54(10) . . ?
C81 N14 C77A 76.63(15) . . ?
C76 N14 C77A 151.9(2) . . ?
C76A N14 H111 102.9(3) . . ?
C81A N14 H111 110.7(3) . . ?
C77 N14 H111 109.5(3) . . ?
C81 N14 H111 106.1(3) . . ?
C76 N14 H111 100.7(3) . . ?
C77A N14 H111 104.9(3) . . ?
P1 O1 Cu3 128.24(14) . . ?
P1 O2 Cu2 128.38(14) . . ?
P1 O3 Cu1 128.47(14) . . ?
P2 O4 Cu1 138.46(14) . . ?
P2 O4 Cu5 129.87(13) . . ?
Cu1 O4 Cu5 91.13(8) . . ?
P2 O5 Cu4 133.11(13) . . ?
P2 O5 Cu7 133.60(14) . . ?
Cu4 O5 Cu7 93.25(9) . . ?
P2 O6 Cu10 137.64(14) . . ?
P2 O6 Cu8 129.65(13) . . ?
Cu10 O6 Cu8 92.01(9) . . ?
P4 O7 Cu8 133.90(14) . . ?
P4 O7 Cu5 132.77(13) . . ?
Cu8 O7 Cu5 92.81(9) . . ?
P4 O8 Cu12 138.47(14) . . ?
P4 O8 Cu9 129.51(13) . . ?
Cu12 O8 Cu9 91.02(8) . . ?
P4 O9 Cu3 136.98(14) . . ?
P4 O9 Cu6 130.61(13) . . ?
Cu3 O9 Cu6 91.95(9) . . ?
P3 O10 Cu11 137.54(15) . . ?
P3 O10 Cu7 129.77(14) . . ?
Cu11 O10 Cu7 92.68(8) . . ?
P3 O11 Cu2 137.15(14) . . ?
P3 O11 Cu4 129.88(13) . . ?
Cu2 O11 Cu4 92.95(9) . . ?
P3 O12 Cu6 132.74(14) . . ?
P3 O12 Cu9 134.64(14) . . ?
Cu6 O12 Cu9 92.62(9) . . ?
P5 O13 Cu11 128.38(14) . . ?
P5 O14 Cu12 126.20(15) . . ?
P5 O15 Cu10 129.49(14) . . ?
Cu4 O16 Cu1 142.29(13) . . ?
Cu4 O16 H103 113.3(2) . . ?
Cu1 O16 H103 104.3(2) . . ?
Cu2 O17 Cu6 141.57(12) . . ?
Cu2 O17 H102 104.9(2) . . ?
Cu6 O17 H102 111.4(2) . . ?
Cu5 O18 Cu3 141.86(13) . . ?
Cu5 O18 H101 112.8(2) . . ?
Cu3 O18 H101 102.58(19) . . ?
Cu8 O19 Cu5 99.15(10) . . ?
Cu8 O19 H105 119.6(2) . . ?
Cu5 O19 H105 115.2(3) . . ?
Cu7 O20 Cu4 99.83(10) . . ?
Cu7 O20 H106 123.8(3) . . ?
Cu4 O20 H106 112.7(2) . . ?
Cu9 O21 Cu6 100.70(10) . . ?
Cu9 O21 H104 118.7(2) . . ?
Cu6 O21 H104 122.3(2) . . ?
Cu12 O22 Cu8 141.81(13) . . ?
Cu12 O22 H107 108.9(2) . . ?
Cu8 O22 H107 107.09(19) . . ?
Cu9 O23 Cu11 140.96(13) . . ?
Cu9 O23 H108 118.89(19) . . ?
Cu11 O23 H108 94.96(16) . . ?
Cu7 O24 Cu10 140.76(13) . . ?
Cu7 O24 H109 111.52(18) . . ?
Cu10 O24 H109 105.92(17) . . ?
P6 O27 H112 114.8(2) . . ?
O1 P1 O3 113.13(13) . . ?
O1 P1 O2 112.39(14) . . ?
O3 P1 O2 112.14(13) . . ?
O1 P1 C1 107.33(11) . . ?
O3 P1 C1 105.68(11) . . ?
O2 P1 C1 105.51(11) . . ?
O4 P2 O6 109.81(13) . . ?
O4 P2 O5 111.83(13) . . ?
O6 P2 O5 111.62(13) . . ?
O4 P2 C15 108.38(11) . . ?
O6 P2 C15 108.33(11) . . ?
O5 P2 C15 106.71(11) . . ?
O10 P3 O11 109.10(13) . . ?
O10 P3 O12 111.29(13) . . ?
O11 P3 O12 112.08(13) . . ?
O10 P3 C19 108.56(11) . . ?
O11 P3 C19 108.43(11) . . ?
O12 P3 C19 107.27(11) . . ?
O9 P4 O8 109.84(13) . . ?
O9 P4 O7 111.95(13) . . ?
O8 P4 O7 111.13(13) . . ?
O9 P4 C23 108.38(12) . . ?
O8 P4 C23 108.47(12) . . ?
O7 P4 C23 106.94(11) . . ?
O13 P5 O15 112.99(14) . . ?
O13 P5 O14 111.77(13) . . ?
O15 P5 O14 112.09(13) . . ?
O13 P5 C37 106.73(11) . . ?
O15 P5 C37 104.93(12) . . ?
O14 P5 C37 107.81(11) . . ?
O25 P6 O26 114.94(16) . . ?
O25 P6 O27 108.70(15) . . ?
O26 P6 O27 109.26(14) . . ?
O25 P6 C67 109.08(12) . . ?
O26 P6 C67 108.53(12) . . ?
O27 P6 C67 105.96(12) . . ?
C4 C1 C3 109.3(3) . . ?
C4 C1 C2 110.7(3) . . ?
C3 C1 C2 110.4(3) . . ?
C4 C1 P1 108.5(2) . . ?
C3 C1 P1 109.4(2) . . ?
C2 C1 P1 108.5(2) . . ?
C1 C2 H2A 109.5 . . ?
C1 C2 H2B 109.5 . . ?
H2A C2 H2B 109.5 . . ?
C1 C2 H2C 109.5 . . ?
H2A C2 H2C 109.5 . . ?
H2B C2 H2C 109.5 . . ?
C1 C3 H3A 109.5 . . ?
C1 C3 H3B 109.5 . . ?
H3A C3 H3B 109.5 . . ?
C1 C3 H3C 109.5 . . ?
H3A C3 H3C 109.5 . . ?
H3B C3 H3C 109.5 . . ?
C1 C4 H4A 109.5 . . ?
C1 C4 H4B 109.5 . . ?
H4A C4 H4B 109.5 . . ?
C1 C4 H4C 109.5 . . ?
H4A C4 H4C 109.5 . . ?
H4B C4 H4C 109.5 . . ?
F10 C5 F12 107.6(2) . . ?
F10 C5 F11 106.4(3) . . ?
F12 C5 F11 106.4(2) . . ?
F10 C5 C6 112.8(3) . . ?
F12 C5 C6 110.7(3) . . ?
F11 C5 C6 112.5(3) . . ?
N4 C6 C7 110.6(3) . . ?
N4 C6 C5 121.4(3) . . ?
C7 C6 C5 127.9(3) . . ?
C6 C7 C8 103.0(3) . . ?
C6 C7 H7 128.5 . . ?
C8 C7 H7 128.5 . . ?
N3 C8 C7 110.7(3) . . ?
N3 C8 C9 121.4(3) . . ?
C7 C8 C9 127.8(3) . . ?
F8 C9 F9 105.8(3) . . ?
F8 C9 F7 105.8(3) . . ?
F9 C9 F7 107.5(3) . . ?
F8 C9 C8 113.6(3) . . ?
F9 C9 C8 111.3(3) . . ?
F7 C9 C8 112.4(3) . . ?
F35 C10 F36 106.2(2) . . ?
F35 C10 F34 107.1(3) . . ?
F36 C10 F34 107.8(3) . . ?
F35 C10 C11 112.8(3) . . ?
F36 C10 C11 111.2(3) . . ?
F34 C10 C11 111.6(3) . . ?
N12 C11 C12 110.4(3) . . ?
N12 C11 C10 121.4(3) . . ?
C12 C11 C10 128.1(3) . . ?
C11 C12 C13 103.4(3) . . ?
C11 C12 H12 128.3 . . ?
C13 C12 H12 128.3 . . ?
N11 C13 C12 110.8(3) . . ?
N11 C13 C14 120.9(3) . . ?
C12 C13 C14 128.3(3) . . ?
F33 C14 F31 107.2(3) . . ?
F33 C14 F32 106.9(3) . . ?
F31 C14 F32 106.3(3) . . ?
F33 C14 C13 111.7(3) . . ?
F31 C14 C13 112.5(3) . . ?
F32 C14 C13 111.9(3) . . ?
C17 C15 C18 109.8(3) . . ?
C17 C15 C16 110.4(3) . . ?
C18 C15 C16 109.1(3) . . ?
C17 C15 P2 109.6(2) . . ?
C18 C15 P2 109.9(2) . . ?
C16 C15 P2 108.0(3) . . ?
C15 C16 H16A 109.5 . . ?
C15 C16 H16B 109.5 . . ?
H16A C16 H16B 109.5 . . ?
C15 C16 H16C 109.5 . . ?
H16A C16 H16C 109.5 . . ?
H16B C16 H16C 109.5 . . ?
C15 C17 H17A 109.5 . . ?
C15 C17 H17B 109.5 . . ?
H17A C17 H17B 109.5 . . ?
C15 C17 H17C 109.5 . . ?
H17A C17 H17C 109.5 . . ?
H17B C17 H17C 109.5 . . ?
C15 C18 H18A 109.5 . . ?
C15 C18 H18B 109.5 . . ?
H18A C18 H18B 109.5 . . ?
C15 C18 H18C 109.5 . . ?
H18A C18 H18C 109.5 . . ?
H18B C18 H18C 109.5 . . ?
C20 C19 C22 109.7(3) . . ?
C20 C19 C21 109.0(3) . . ?
C22 C19 C21 110.3(3) . . ?
C20 C19 P3 108.9(2) . . ?
C22 C19 P3 109.9(2) . . ?
C21 C19 P3 109.0(2) . . ?
C19 C20 H20A 109.5 . . ?
C19 C20 H20B 109.5 . . ?
H20A C20 H20B 109.5 . . ?
C19 C20 H20C 109.5 . . ?
H20A C20 H20C 109.5 . . ?
H20B C20 H20C 109.5 . . ?
C19 C21 H21A 109.5 . . ?
C19 C21 H21B 109.5 . . ?
H21A C21 H21B 109.5 . . ?
C19 C21 H21C 109.5 . . ?
H21A C21 H21C 109.5 . . ?
H21B C21 H21C 109.5 . . ?
C19 C22 H22A 109.5 . . ?
C19 C22 H22B 109.5 . . ?
H22A C22 H22B 109.5 . . ?
C19 C22 H22C 109.5 . . ?
H22A C22 H22C 109.5 . . ?
H22B C22 H22C 109.5 . . ?
C24 C23 C25 109.5(3) . . ?
C24 C23 C26 109.5(3) . . ?
C25 C23 C26 109.9(3) . . ?
C24 C23 P4 110.0(2) . . ?
C25 C23 P4 108.2(3) . . ?
C26 C23 P4 109.7(3) . . ?
C23 C24 H24A 109.5 . . ?
C23 C24 H24B 109.5 . . ?
H24A C24 H24B 109.5 . . ?
C23 C24 H24C 109.5 . . ?
H24A C24 H24C 109.5 . . ?
H24B C24 H24C 109.5 . . ?
C23 C25 H25A 109.5 . . ?
C23 C25 H25B 109.5 . . ?
H25A C25 H25B 109.5 . . ?
C23 C25 H25C 109.5 . . ?
H25A C25 H25C 109.5 . . ?
H25B C25 H25C 109.5 . . ?
C23 C26 H26A 109.5 . . ?
C23 C26 H26B 109.5 . . ?
H26A C26 H26B 109.5 . . ?
C23 C26 H26C 109.5 . . ?
H26A C26 H26C 109.5 . . ?
H26B C26 H26C 109.5 . . ?
F1 C27 F3 106.8(3) . . ?
F1 C27 F2 106.3(3) . . ?
F3 C27 F2 106.6(3) . . ?
F1 C27 C28 113.7(3) . . ?
F3 C27 C28 111.4(3) . . ?
F2 C27 C28 111.6(3) . . ?
N1 C28 C29 110.5(3) . . ?
N1 C28 C27 121.2(3) . . ?
C29 C28 C27 128.3(3) . . ?
C30 C29 C28 102.9(3) . . ?
C30 C29 H29 128.6 . . ?
C28 C29 H29 128.6 . . ?
N2 C30 C29 111.6(3) . . ?
N2 C30 C31 120.7(3) . . ?
C29 C30 C31 127.6(3) . . ?
F4 C31 F6 106.5(3) . . ?
F4 C31 F5 106.3(2) . . ?
F6 C31 F5 107.6(3) . . ?
F4 C31 C30 113.9(3) . . ?
F6 C31 C30 112.0(3) . . ?
F5 C31 C30 110.3(3) . . ?
F23 C32 F22 107.9(3) . . ?
F23 C32 F24 106.3(3) . . ?
F22 C32 F24 105.7(3) . . ?
F23 C32 C33 113.3(3) . . ?
F22 C32 C33 109.9(3) . . ?
F24 C32 C33 113.4(3) . . ?
N8 C33 C34 110.4(3) . . ?
N8 C33 C32 121.6(3) . . ?
C34 C33 C32 128.0(3) . . ?
C35 C34 C33 104.1(3) . . ?
C35 C34 H34 127.9 . . ?
C33 C34 H34 127.9 . . ?
N7 C35 C34 110.6(3) . . ?
N7 C35 C36 120.6(3) . . ?
C34 C35 C36 128.8(3) . . ?
F20 C36 F21 106.7(3) . . ?
F20 C36 F19 107.0(3) . . ?
F21 C36 F19 106.6(2) . . ?
F20 C36 C35 110.8(3) . . ?
F21 C36 C35 113.7(3) . . ?
F19 C36 C35 111.7(3) . . ?
C38 C37 C39 110.2(3) . . ?
C38 C37 C40 110.3(3) . . ?
C39 C37 C40 108.8(3) . . ?
C38 C37 P5 109.4(2) . . ?
C39 C37 P5 109.1(3) . . ?
C40 C37 P5 109.0(2) . . ?
C37 C38 H38A 109.5 . . ?
C37 C38 H38B 109.5 . . ?
H38A C38 H38B 109.5 . . ?
C37 C38 H38C 109.5 . . ?
H38A C38 H38C 109.5 . . ?
H38B C38 H38C 109.5 . . ?
C37 C39 H39A 109.5 . . ?
C37 C39 H39B 109.5 . . ?
H39A C39 H39B 109.5 . . ?
C37 C39 H39C 109.5 . . ?
H39A C39 H39C 109.5 . . ?
H39B C39 H39C 109.5 . . ?
C37 C40 H40A 109.5 . . ?
C37 C40 H40B 109.5 . . ?
H40A C40 H40B 109.5 . . ?
C37 C40 H40C 109.5 . . ?
H40A C40 H40C 109.5 . . ?
H40B C40 H40C 109.5 . . ?
F26 C41 F25 106.0(2) . . ?
F26 C41 F27 107.8(3) . . ?
F25 C41 F27 105.6(3) . . ?
F26 C41 C42 111.6(3) . . ?
F25 C41 C42 113.0(3) . . ?
F27 C41 C42 112.4(3) . . ?
N9 C42 C43 110.5(3) . . ?
N9 C42 C41 120.6(3) . . ?
C43 C42 C41 128.8(3) . . ?
C44 C43 C42 103.86(14) . . ?
C44 C43 H43 128.1 . . ?
C42 C43 H43 128.1 . . ?
N10 C44 C43 110.79(12) . . ?
N10 C44 C45 120.27(12) . . ?
C43 C44 C45 128.9 . . ?
F28 C45 F30 107.98(17) . . ?
F28 C45 F29 106.92(17) . . ?
F30 C45 F29 105.59(15) . . ?
F28 C45 C44 110.73(12) . . ?
F30 C45 C44 112.57(10) . . ?
F29 C45 C44 112.71(11) . . ?
F18 C46 F16 108.32(16) . . ?
F18 C46 F17 107.76(17) . . ?
F16 C46 F17 106.53(16) . . ?
F18 C46 C47 112.13(10) . . ?
F16 C46 C47 109.75(10) . . ?
F17 C46 C47 112.13(11) . . ?
N6 C47 C48 110.83(12) . . ?
N6 C47 C46 121.40(12) . . ?
C48 C47 C46 127.7 . . ?
C47 C48 C49 103.8 . . ?
C47 C48 H48 128.1 . . ?
C49 C48 H48 128.1 . . ?
N5 C49 C48 110.22(12) . . ?
N5 C49 C50 120.47(12) . . ?
C48 C49 C50 129.3 . . ?
F13 C50 F14 106.80(16) . . ?
F13 C50 F15 107.05(15) . . ?
F14 C50 F15 106.35(14) . . ?
F13 C50 C49 112.51(10) . . ?
F14 C50 C49 113.54(10) . . ?
F15 C50 C49 110.18(10) . . ?
C51A C52 C57 129.8 . . ?
C51A C52 C53 113.3 . . ?
C57 C52 C53 116.5 . . ?
C51A C52 C51B 25.8 . . ?
C57 C52 C51B 107.2 . . ?
C53 C52 C51B 135.9 . . ?
C51A C52 C51 5.0 . . ?
C57 C52 C51 124.9 . . ?
C53 C52 C51 118.0 . . ?
C51B C52 C51 22.4 . . ?
C52 C53 C54 119.2 . . ?
C52 C53 H53 120.4 . . ?
C54 C53 H53 120.4 . . ?
C55 C54 C53 119.1 . . ?
C55 C54 H54 120.5 . . ?
C53 C54 H54 120.5 . . ?
C56 C55 C54 120.3 . . ?
C56 C55 H55 119.9 . . ?
C54 C55 H55 119.9 . . ?
C55 C56 C57 122.9 . . ?
C55 C56 H56 118.5 . . ?
C57 C56 H56 118.5 . . ?
C56 C57 C52 122.1 . . ?
C56 C57 H57 119.0 . . ?
C52 C57 H57 119.0 . . ?
C84 C58 H58A 109.5 . . ?
C84 C58 H58B 109.5 . . ?
H58A C58 H58B 109.5 . . ?
C84 C58 H58C 109.5 . . ?
H58A C58 H58C 109.5 . . ?
H58B C58 H58C 109.5 . . ?
C60 C59 C84 120.9 . . ?
C60 C59 H59 119.5 . . ?
C84 C59 H59 119.5 . . ?
C61 C60 C59 121.4 . . ?
C61 C60 H60 119.3 . . ?
C59 C60 H60 119.3 . . ?
C60 C61 C62 119.2 . . ?
C60 C61 H61 120.4 . . ?
C62 C61 H61 120.4 . . ?
C63 C62 C61 119.2 . . ?
C63 C62 H62 120.4 . . ?
C61 C62 H62 120.4 . . ?
C84 C63 C62 122.0 . . ?
C84 C63 H63 119.0 . . ?
C62 C63 H63 119.0 . . ?
C67 C64 H64A 109.5 . . ?
C67 C64 H64B 109.5 . . ?
H64A C64 H64B 109.5 . . ?
C67 C64 H64C 109.5 . . ?
H64A C64 H64C 109.5 . . ?
H64B C64 H64C 109.5 . . ?
C67 C65 H65A 109.5 . . ?
C67 C65 H65B 109.5 . . ?
H65A C65 H65B 109.5 . . ?
C67 C65 H65C 109.5 . . ?
H65A C65 H65C 109.5 . . ?
H65B C65 H65C 109.5 . . ?
C67 C66 H66A 109.5 . . ?
C67 C66 H66B 109.5 . . ?
H66A C66 H66B 109.5 . . ?
C67 C66 H66C 109.5 . . ?
H66A C66 H66C 109.5 . . ?
H66B C66 H66C 109.5 . . ?
C64 C67 C65 109.8 . . ?
C64 C67 C66 109.9 . . ?
C65 C67 C66 110.3 . . ?
C64 C67 P6 108.93(3) . . ?
C65 C67 P6 109.03(3) . . ?
C66 C67 P6 108.93(3) . . ?
C69 C68 H68A 109.5 . . ?
C69 C68 H68B 109.5 . . ?
H68A C68 H68B 109.5 . . ?
C69 C68 H68C 109.5 . . ?
H68A C68 H68C 109.5 . . ?
H68B C68 H68C 109.5 . . ?
C68 C69 N13 112.85(13) . . ?
C68 C69 H69A 109.0 . . ?
N13 C69 H69A 109.0 . . ?
C68 C69 H69B 109.0 . . ?
N13 C69 H69B 109.0 . . ?
H69A C69 H69B 107.8 . . ?
N13 C70 C71 114.46(12) . . ?
N13 C70 H70A 108.6 . . ?
C71 C70 H70A 108.6 . . ?
N13 C70 H70B 108.6 . . ?
C71 C70 H70B 108.6 . . ?
H70A C70 H70B 107.6 . . ?
C70 C71 H71A 109.5 . . ?
C70 C71 H71B 109.5 . . ?
H71A C71 H71B 109.5 . . ?
C70 C71 H71C 109.5 . . ?
H71A C71 H71C 109.5 . . ?
H71B C71 H71C 109.5 . . ?
N13 C72 C73 113.99(12) . . ?
N13 C72 H72A 108.8 . . ?
C73 C72 H72A 108.8 . . ?
N13 C72 H72B 108.8 . . ?
C73 C72 H72B 108.8 . . ?
H72A C72 H72B 107.6 . . ?
C72 C73 H73A 109.5 . . ?
C72 C73 H73B 109.5 . . ?
H73A C73 H73B 109.5 . . ?
C72 C73 H73C 109.5 . . ?
H73A C73 H73C 109.5 . . ?
H73B C73 H73C 109.5 . . ?
C76 C74 C76A 57.4 . . ?
C74 C76 N14 112.83(13) . . ?
N14 C77 C78 113.72(13) . . ?
N14 C81 C80 103.59(12) . . ?
N14 C76A C74 112.14(13) . . ?
N14 C77A C80A 86.42(13) . . ?
N14 C81A C78A 114.19(13) . . ?
C63 C84 C59 117.2 . . ?
C63 C84 C58 120.7 . . ?
C59 C84 C58 122.1 . . ?

loop_
_geom_bond_atom_site_label_1
_geom_bond_atom_site_label_2
_geom_bond_distance
_geom_bond_site_symmetry_2
_geom_bond_publ_flag
Cu1 O3 1.904(2) . ?
Cu1 O16 1.908(2) . ?
Cu1 O4 1.937(2) . ?
Cu1 N3 2.022(3) . ?
Cu2 O17 1.894(2) . ?
Cu2 O2 1.898(2) . ?
Cu2 O11 1.929(2) . ?
Cu2 N12 2.002(3) . ?
Cu3 O18 1.909(2) . ?
Cu3 O1 1.914(2) . ?
Cu3 O9 1.946(2) . ?
Cu3 N2 2.023(3) . ?
Cu4 O16 1.906(2) . ?
Cu4 O20 1.908(2) . ?
Cu4 O5 2.000(2) . ?
Cu4 N11 2.005(3) . ?
Cu4 O11 2.363(2) . ?
Cu4 Cu7 2.9144(6) . ?
Cu5 O19 1.901(2) . ?
Cu5 O18 1.904(2) . ?
Cu5 N4 1.974(3) . ?
Cu5 O7 2.000(2) . ?
Cu5 O4 2.402(2) . ?
Cu5 Cu8 2.8881(6) . ?
Cu6 O21 1.893(2) . ?
Cu6 O17 1.900(2) . ?
Cu6 N1 1.992(3) . ?
Cu6 O12 2.004(2) . ?
Cu6 O9 2.378(2) . ?
Cu6 Cu9 2.9127(6) . ?
Cu7 O20 1.901(2) . ?
Cu7 O24 1.904(2) . ?
Cu7 N10 2.002(3) . ?
Cu7 O5 2.009(2) . ?
Cu7 O10 2.377(2) . ?
Cu8 O19 1.893(2) . ?
Cu8 O22 1.901(2) . ?
Cu8 N5 1.985(3) . ?
Cu8 O7 1.987(2) . ?
Cu8 O6 2.391(2) . ?
Cu9 O21 1.890(2) . ?
Cu9 O23 1.914(2) . ?
Cu9 N8 2.021(3) . ?
Cu9 O12 2.024(2) . ?
Cu9 O8 2.363(2) . ?
Cu10 O15 1.902(2) . ?
Cu10 O24 1.905(2) . ?
Cu10 O6 1.924(2) . ?
Cu10 N6 2.023(3) . ?
Cu11 O13 1.901(2) . ?
Cu11 O23 1.918(2) . ?
Cu11 O10 1.925(2) . ?
Cu11 N9 2.006(3) . ?
Cu12 O22 1.891(2) . ?
Cu12 O14 1.927(2) . ?
Cu12 O8 1.956(2) . ?
Cu12 N7 2.003(3) . ?
F1 C27 1.339(4) . ?
F2 C27 1.346(4) . ?
F3 C27 1.340(3) . ?
F4 C31 1.330(4) . ?
F5 C31 1.340(4) . ?
F6 C31 1.337(4) . ?
F7 C9 1.345(4) . ?
F8 C9 1.342(4) . ?
F9 C9 1.343(4) . ?
F10 C5 1.333(4) . ?
F11 C5 1.345(4) . ?
F12 C5 1.337(3) . ?
F13 C50 1.331(2) . ?
F14 C50 1.337(2) . ?
F15 C50 1.356(2) . ?
F16 C46 1.328(2) . ?
F17 C46 1.333(2) . ?
F18 C46 1.315(2) . ?
F19 C36 1.342(4) . ?
F20 C36 1.331(4) . ?
F21 C36 1.333(4) . ?
F22 C32 1.346(4) . ?
F23 C32 1.325(4) . ?
F24 C32 1.349(4) . ?
F25 C41 1.344(4) . ?
F26 C41 1.332(4) . ?
F27 C41 1.347(4) . ?
F28 C45 1.329(2) . ?
F29 C45 1.345(2) . ?
F30 C45 1.337(2) . ?
F31 C14 1.333(4) . ?
F32 C14 1.343(4) . ?
F33 C14 1.331(4) . ?
F34 C10 1.335(4) . ?
F35 C10 1.325(4) . ?
F36 C10 1.335(4) . ?
N1 C28 1.335(3) . ?
N1 N2 1.360(4) . ?
N2 C30 1.340(3) . ?
N3 C8 1.345(3) . ?
N3 N4 1.346(4) . ?
N4 C6 1.348(3) . ?
N5 C49 1.344(3) . ?
N5 N6 1.359(4) . ?
N6 C47 1.340(3) . ?
N7 C35 1.337(4) . ?
N7 N8 1.358(4) . ?
N8 C33 1.354(3) . ?
N9 C42 1.350(3) . ?
N9 N10 1.354(4) . ?
N10 C44 1.355(3) . ?
N11 C13 1.336(3) . ?
N11 N12 1.354(4) . ?
N12 C11 1.339(3) . ?
N13 C70 1.492(3) . ?
N13 C72 1.494(3) . ?
N13 C69 1.512(3) . ?
N13 H110 0.696(3) . ?
N14 C76A 1.461(3) . ?
N14 C81A 1.479(4) . ?
N14 C77 1.479(4) . ?
N14 C81 1.536(3) . ?
N14 C76 1.539(3) . ?
N14 C77A 1.593(3) . ?
N14 H111 0.806(3) . ?
O1 P1 1.526(2) . ?
O2 P1 1.535(2) . ?
O3 P1 1.532(2) . ?
O4 P2 1.520(2) . ?
O5 P2 1.552(2) . ?
O6 P2 1.522(2) . ?
O7 P4 1.541(2) . ?
O8 P4 1.523(2) . ?
O9 P4 1.519(2) . ?
O10 P3 1.523(2) . ?
O11 P3 1.529(2) . ?
O12 P3 1.549(2) . ?
O13 P5 1.524(2) . ?
O14 P5 1.542(2) . ?
O15 P5 1.536(2) . ?
O16 H103 0.638(2) . ?
O17 H102 0.646(2) . ?
O18 H101 0.783(2) . ?
O19 H105 0.638(2) . ?
O20 H106 0.623(2) . ?
O21 H104 0.752(2) . ?
O22 H107 0.834(2) . ?
O23 H108 0.864(2) . ?
O24 H109 0.896(2) . ?
O25 P6 1.494(3) . ?
O26 P6 1.523(3) . ?
O27 P6 1.573(3) . ?
O27 H112 0.835(2) . ?
P1 C1 1.817(3) . ?
P2 C15 1.823(3) . ?
P3 C19 1.824(3) . ?
P4 C23 1.827(3) . ?
P5 C37 1.822(3) . ?
P6 C67 1.8182(10) . ?
C1 C4 1.540(5) . ?
C1 C3 1.541(5) . ?
C1 C2 1.545(5) . ?
C2 H2A 0.9600 . ?
C2 H2B 0.9600 . ?
C2 H2C 0.9600 . ?
C3 H3A 0.9600 . ?
C3 H3B 0.9600 . ?
C3 H3C 0.9600 . ?
C4 H4A 0.9600 . ?
C4 H4B 0.9600 . ?
C4 H4C 0.9600 . ?
C5 C6 1.482(5) . ?
C6 C7 1.382(5) . ?
C7 C8 1.390(5) . ?
C7 H7 0.9300 . ?
C8 C9 1.484(5) . ?
C10 C11 1.494(5) . ?
C11 C12 1.381(5) . ?
C12 C13 1.382(5) . ?
C12 H12 0.9300 . ?
C13 C14 1.485(5) . ?
C15 C17 1.528(5) . ?
C15 C18 1.528(5) . ?
C15 C16 1.531(5) . ?
C16 H16A 0.9600 . ?
C16 H16B 0.9600 . ?
C16 H16C 0.9600 . ?
C17 H17A 0.9600 . ?
C17 H17B 0.9600 . ?
C17 H17C 0.9600 . ?
C18 H18A 0.9600 . ?
C18 H18B 0.9600 . ?
C18 H18C 0.9600 . ?
C19 C20 1.531(5) . ?
C19 C22 1.537(5) . ?
C19 C21 1.539(5) . ?
C20 H20A 0.9600 . ?
C20 H20B 0.9600 . ?
C20 H20C 0.9600 . ?
C21 H21A 0.9600 . ?
C21 H21B 0.9600 . ?
C21 H21C 0.9600 . ?
C22 H22A 0.9600 . ?
C22 H22B 0.9600 . ?
C22 H22C 0.9600 . ?
C23 C24 1.533(5) . ?
C23 C25 1.534(5) . ?
C23 C26 1.539(5) . ?
C24 H24A 0.9600 . ?
C24 H24B 0.9600 . ?
C24 H24C 0.9600 . ?
C25 H25A 0.9600 . ?
C25 H25B 0.9600 . ?
C25 H25C 0.9600 . ?
C26 H26A 0.9600 . ?
C26 H26B 0.9600 . ?
C26 H26C 0.9600 . ?
C27 C28 1.482(5) . ?
C28 C29 1.395(5) . ?
C29 C30 1.373(5) . ?
C29 H29 0.9300 . ?
C30 C31 1.502(5) . ?
C32 C33 1.489(5) . ?
C33 C34 1.374(5) . ?
C34 C35 1.372(5) . ?
C34 H34 0.9300 . ?
C35 C36 1.494(5) . ?
C37 C38 1.528(5) . ?
C37 C39 1.535(5) . ?
C37 C40 1.537(5) . ?
C38 H38A 0.9600 . ?
C38 H38B 0.9600 . ?
C38 H38C 0.9600 . ?
C39 H39A 0.9600 . ?
C39 H39B 0.9600 . ?
C39 H39C 0.9600 . ?
C40 H40A 0.9600 . ?
C40 H40B 0.9600 . ?
C40 H40C 0.9600 . ?
C41 C42 1.490(5) . ?
C42 C43 1.380(4) . ?
C43 C44 1.3678 . ?
C43 H43 0.9300 . ?
C44 C45 1.4902 . ?
C46 C47 1.5062 . ?
C47 C48 1.3728 . ?
C48 C49 1.3845 . ?
C48 H48 0.9300 . ?
C49 C50 1.4839 . ?
C52 C51A 1.3366 . ?
C52 C57 1.3619 . ?
C52 C53 1.3986 . ?
C52 C51B 1.6099 . ?
C52 C51 1.7028 . ?
C53 C54 1.4336 . ?
C53 H53 0.9300 . ?
C54 C55 1.3487 . ?
C54 H54 0.9300 . ?
C55 C56 1.2949 . ?
C55 H55 0.9300 . ?
C56 C57 1.3423 . ?
C56 H56 0.9300 . ?
C57 H57 0.9300 . ?
C58 C84 1.4833 . ?
C58 H58A 0.9600 . ?
C58 H58B 0.9600 . ?
C58 H58C 0.9600 . ?
C59 C60 1.3641 . ?
C59 C84 1.3966 . ?
C59 H59 0.9300 . ?
C60 C61 1.3528 . ?
C60 H60 0.9300 . ?
C61 C62 1.3877 . ?
C61 H61 0.9300 . ?
C62 C63 1.3833 . ?
C62 H62 0.9300 . ?
C63 C84 1.3687 . ?
C63 H63 0.9300 . ?
C64 C67 1.5263 . ?
C64 H64A 0.9600 . ?
C64 H64B 0.9600 . ?
C64 H64C 0.9600 . ?
C65 C67 1.5310 . ?
C65 H65A 0.9600 . ?
C65 H65B 0.9600 . ?
C65 H65C 0.9600 . ?
C66 C67 1.5417 . ?
C66 H66A 0.9600 . ?
C66 H66B 0.9600 . ?
C66 H66C 0.9600 . ?
C68 C69 1.4994 . ?
C68 H68A 0.9600 . ?
C68 H68B 0.9600 . ?
C68 H68C 0.9600 . ?
C69 H69A 0.9700 . ?
C69 H69B 0.9700 . ?
C70 C71 1.4998 . ?
C70 H70A 0.9700 . ?
C70 H70B 0.9700 . ?
C71 H71A 0.9600 . ?
C71 H71B 0.9600 . ?
C71 H71C 0.9600 . ?
C72 C73 1.5059 . ?
C72 H72A 0.9700 . ?
C72 H72B 0.9700 . ?
C73 H73A 0.9600 . ?
C73 H73B 0.9600 . ?
C73 H73C 0.9600 . ?
C74 C76 1.4737 . ?
C74 C76A 1.5638 . ?
C77 C78 1.5314 . ?
C81 C80 1.7759 . ?
C77A C80A 1.9435 . ?
C78A C81A 1.5432 . ?
